data_4104065
loop_
_publ_author_name
'Sunirban Das'
'Hyunuk Kim'
'Kimoon Kim'

_publ_section_title
;
 Metathesis in Single Crystal: Complete and Reversible Exchange of Metal
 Ions Constituting the Frameworks of Metal-Organic Frameworks
;
_journal_name_full 'Journal of the American Chemical Society'
_journal_page_first 3814
_journal_page_last 3815
_journal_paper_doi 10.1021/ja808995d
_journal_volume 131
_journal_year 2009
_chemical_formula_moiety 'C29 H26 Dy O5.25, 1.5O'
_chemical_formula_sum 'C29 H26 Dy O6.75'
_chemical_formula_weight 645.00
_chemical_name_systematic
; 
 ? 
;
_space_group_IT_number 226
_symmetry_cell_setting cubic
_symmetry_space_group_name_Hall '-F 4a 2 3'
_symmetry_space_group_name_H-M 'F m -3 c'
_atom_sites_solution_hydrogens geom
_atom_sites_solution_primary direct
_atom_sites_solution_secondary difmap
_audit_creation_method SHELXL-97
_cell_angle_alpha 90.00
_cell_angle_beta 90.00
_cell_angle_gamma 90.00
_cell_formula_units_Z 96
_cell_length_a 49.267(6)
_cell_length_b 49.267(6)
_cell_length_c 49.267(6)
_cell_measurement_reflns_used 3345
_cell_measurement_temperature 90(2)
_cell_measurement_theta_max 28.92
_cell_measurement_theta_min 2.56
_cell_volume 119583(3)
_computing_cell_refinement 'DENZO (Z. Otwinowski and W. Minor, 1997)'
_computing_data_collection 'ADSC Quantum software'
_computing_data_reduction 'HKL2000 (Z. Otwinowski and W. Minor, 1997)'
_computing_structure_refinement 'SHELXL-97 (Sheldrick, 1997)'
_computing_structure_solution 'SHELXS-97 (Sheldrick, 1990)'
_diffrn_ambient_temperature 90(2)
_diffrn_measured_fraction_theta_full 0.982
_diffrn_measured_fraction_theta_max 0.982
_diffrn_measurement_device_type 'ADSC Quantum 210'
_diffrn_measurement_method \w-scan
_diffrn_radiation_monochromator 'Si (111)'
_diffrn_radiation_source 'PAL 4A MXW Beamline'
_diffrn_radiation_type synchrotron
_diffrn_radiation_wavelength 0.89999
_diffrn_reflns_av_R_equivalents 0.0378
_diffrn_reflns_av_sigmaI/netI 0.0112
_diffrn_reflns_limit_h_max 37
_diffrn_reflns_limit_h_min -52
_diffrn_reflns_limit_k_max 52
_diffrn_reflns_limit_k_min -52
_diffrn_reflns_limit_l_max 36
_diffrn_reflns_limit_l_min -52
_diffrn_reflns_number 65325
_diffrn_reflns_theta_full 28.92
_diffrn_reflns_theta_max 28.92
_diffrn_reflns_theta_min 2.56
_exptl_absorpt_coefficient_mu 2.814
_exptl_absorpt_correction_T_max 0.7661
_exptl_absorpt_correction_T_min 0.6940
_exptl_absorpt_correction_type multi-scan
_exptl_absorpt_process_details HKL2000
_exptl_crystal_colour colorless
_exptl_crystal_density_diffrn 0.860
_exptl_crystal_density_method 'not measured'
_exptl_crystal_description block
_exptl_crystal_F_000 30720
_exptl_crystal_size_max 0.14
_exptl_crystal_size_mid 0.14
_exptl_crystal_size_min 0.10
_refine_diff_density_max 0.784
_refine_diff_density_min -0.940
_refine_diff_density_rms 0.122
_refine_ls_extinction_coef 0.000169(15)
_refine_ls_extinction_expression Fc^*^=kFc[1+0.001xFc^2^\l^3^/sin(2\q)]^-1/4^
_refine_ls_extinction_method SHELXL
_refine_ls_goodness_of_fit_ref 1.114
_refine_ls_hydrogen_treatment constr
_refine_ls_matrix_type full
_refine_ls_number_parameters 185
_refine_ls_number_reflns 3345
_refine_ls_number_restraints 0
_refine_ls_restrained_S_all 1.114
_refine_ls_R_factor_all 0.0856
_refine_ls_R_factor_gt 0.0839
_refine_ls_shift/su_max 0.000
_refine_ls_shift/su_mean 0.000
_refine_ls_structure_factor_coef Fsqd
_refine_ls_weighting_details 'calc w=1/[\s^2^(Fo^2^)+(0.1524P)^2^+547.3994P] where P=(Fo^2^+2Fc^2^)/3'
_refine_ls_weighting_scheme calc
_refine_ls_wR_factor_gt 0.2300
_refine_ls_wR_factor_ref 0.2324
_reflns_number_gt 3193
_reflns_number_total 3345
_reflns_threshold_expression >2sigma(I)
_cod_data_source_file ja808995d_si_002_12.cif
_cod_data_source_block 3
_cod_original_cell_volume 119581(24)
_cod_database_code 4104065

loop_
_symmetry_equiv_pos_as_xyz
'x, y, z'
'-x, -y, z'
'-x, y, -z'
'x, -y, -z'
'z, x, y'
'z, -x, -y'
'-z, -x, y'
'-z, x, -y'
'y, z, x'
'-y, z, -x'
'y, -z, -x'
'-y, -z, x'
'y+1/2, x+1/2, -z+1/2'
'-y+1/2, -x+1/2, -z+1/2'
'y+1/2, -x+1/2, z+1/2'
'-y+1/2, x+1/2, z+1/2'
'x+1/2, z+1/2, -y+1/2'
'-x+1/2, z+1/2, y+1/2'
'-x+1/2, -z+1/2, -y+1/2'
'x+1/2, -z+1/2, y+1/2'
'z+1/2, y+1/2, -x+1/2'
'z+1/2, -y+1/2, x+1/2'
'-z+1/2, y+1/2, x+1/2'
'-z+1/2, -y+1/2, -x+1/2'
'x, y+1/2, z+1/2'
'-x, -y+1/2, z+1/2'
'-x, y+1/2, -z+1/2'
'x, -y+1/2, -z+1/2'
'z, x+1/2, y+1/2'
'z, -x+1/2, -y+1/2'
'-z, -x+1/2, y+1/2'
'-z, x+1/2, -y+1/2'
'y, z+1/2, x+1/2'
'-y, z+1/2, -x+1/2'
'y, -z+1/2, -x+1/2'
'-y, -z+1/2, x+1/2'
'y+1/2, x+1, -z+1'
'-y+1/2, -x+1, -z+1'
'y+1/2, -x+1, z+1'
'-y+1/2, x+1, z+1'
'x+1/2, z+1, -y+1'
'-x+1/2, z+1, y+1'
'-x+1/2, -z+1, -y+1'
'x+1/2, -z+1, y+1'
'z+1/2, y+1, -x+1'
'z+1/2, -y+1, x+1'
'-z+1/2, y+1, x+1'
'-z+1/2, -y+1, -x+1'
'x+1/2, y, z+1/2'
'-x+1/2, -y, z+1/2'
'-x+1/2, y, -z+1/2'
'x+1/2, -y, -z+1/2'
'z+1/2, x, y+1/2'
'z+1/2, -x, -y+1/2'
'-z+1/2, -x, y+1/2'
'-z+1/2, x, -y+1/2'
'y+1/2, z, x+1/2'
'-y+1/2, z, -x+1/2'
'y+1/2, -z, -x+1/2'
'-y+1/2, -z, x+1/2'
'y+1, x+1/2, -z+1'
'-y+1, -x+1/2, -z+1'
'y+1, -x+1/2, z+1'
'-y+1, x+1/2, z+1'
'x+1, z+1/2, -y+1'
'-x+1, z+1/2, y+1'
'-x+1, -z+1/2, -y+1'
'x+1, -z+1/2, y+1'
'z+1, y+1/2, -x+1'
'z+1, -y+1/2, x+1'
'-z+1, y+1/2, x+1'
'-z+1, -y+1/2, -x+1'
'x+1/2, y+1/2, z'
'-x+1/2, -y+1/2, z'
'-x+1/2, y+1/2, -z'
'x+1/2, -y+1/2, -z'
'z+1/2, x+1/2, y'
'z+1/2, -x+1/2, -y'
'-z+1/2, -x+1/2, y'
'-z+1/2, x+1/2, -y'
'y+1/2, z+1/2, x'
'-y+1/2, z+1/2, -x'
'y+1/2, -z+1/2, -x'
'-y+1/2, -z+1/2, x'
'y+1, x+1, -z+1/2'
'-y+1, -x+1, -z+1/2'
'y+1, -x+1, z+1/2'
'-y+1, x+1, z+1/2'
'x+1, z+1, -y+1/2'
'-x+1, z+1, y+1/2'
'-x+1, -z+1, -y+1/2'
'x+1, -z+1, y+1/2'
'z+1, y+1, -x+1/2'
'z+1, -y+1, x+1/2'
'-z+1, y+1, x+1/2'
'-z+1, -y+1, -x+1/2'
'-x, -y, -z'
'x, y, -z'
'x, -y, z'
'-x, y, z'
'-z, -x, -y'
'-z, x, y'
'z, x, -y'
'z, -x, y'
'-y, -z, -x'
'y, -z, x'
'-y, z, x'
'y, z, -x'
'-y-1/2, -x-1/2, z-1/2'
'y-1/2, x-1/2, z-1/2'
'-y-1/2, x-1/2, -z-1/2'
'y-1/2, -x-1/2, -z-1/2'
'-x-1/2, -z-1/2, y-1/2'
'x-1/2, -z-1/2, -y-1/2'
'x-1/2, z-1/2, y-1/2'
'-x-1/2, z-1/2, -y-1/2'
'-z-1/2, -y-1/2, x-1/2'
'-z-1/2, y-1/2, -x-1/2'
'z-1/2, -y-1/2, -x-1/2'
'z-1/2, y-1/2, x-1/2'
'-x, -y+1/2, -z+1/2'
'x, y+1/2, -z+1/2'
'x, -y+1/2, z+1/2'
'-x, y+1/2, z+1/2'
'-z, -x+1/2, -y+1/2'
'-z, x+1/2, y+1/2'
'z, x+1/2, -y+1/2'
'z, -x+1/2, y+1/2'
'-y, -z+1/2, -x+1/2'
'y, -z+1/2, x+1/2'
'-y, z+1/2, x+1/2'
'y, z+1/2, -x+1/2'
'-y-1/2, -x, z'
'y-1/2, x, z'
'-y-1/2, x, -z'
'y-1/2, -x, -z'
'-x-1/2, -z, y'
'x-1/2, -z, -y'
'x-1/2, z, y'
'-x-1/2, z, -y'
'-z-1/2, -y, x'
'-z-1/2, y, -x'
'z-1/2, -y, -x'
'z-1/2, y, x'
'-x+1/2, -y, -z+1/2'
'x+1/2, y, -z+1/2'
'x+1/2, -y, z+1/2'
'-x+1/2, y, z+1/2'
'-z+1/2, -x, -y+1/2'
'-z+1/2, x, y+1/2'
'z+1/2, x, -y+1/2'
'z+1/2, -x, y+1/2'
'-y+1/2, -z, -x+1/2'
'y+1/2, -z, x+1/2'
'-y+1/2, z, x+1/2'
'y+1/2, z, -x+1/2'
'-y, -x-1/2, z'
'y, x-1/2, z'
'-y, x-1/2, -z'
'y, -x-1/2, -z'
'-x, -z-1/2, y'
'x, -z-1/2, -y'
'x, z-1/2, y'
'-x, z-1/2, -y'
'-z, -y-1/2, x'
'-z, y-1/2, -x'
'z, -y-1/2, -x'
'z, y-1/2, x'
'-x+1/2, -y+1/2, -z'
'x+1/2, y+1/2, -z'
'x+1/2, -y+1/2, z'
'-x+1/2, y+1/2, z'
'-z+1/2, -x+1/2, -y'
'-z+1/2, x+1/2, y'
'z+1/2, x+1/2, -y'
'z+1/2, -x+1/2, y'
'-y+1/2, -z+1/2, -x'
'y+1/2, -z+1/2, x'
'-y+1/2, z+1/2, x'
'y+1/2, z+1/2, -x'
'-y, -x, z-1/2'
'y, x, z-1/2'
'-y, x, -z-1/2'
'y, -x, -z-1/2'
'-x, -z, y-1/2'
'x, -z, -y-1/2'
'x, z, y-1/2'
'-x, z, -y-1/2'
'-z, -y, x-1/2'
'-z, y, -x-1/2'
'z, -y, -x-1/2'
'z, y, x-1/2'

loop_
_atom_site_label
_atom_site_type_symbol
_atom_site_fract_x
_atom_site_fract_y
_atom_site_fract_z
_atom_site_U_iso_or_equiv
_atom_site_adp_type
_atom_site_occupancy
_atom_site_symmetry_multiplicity
_atom_site_calc_flag
_atom_site_refinement_flags
Dy1 Dy 0.0000 0.26791(3) 0.20933(3) 0.0708(5) Uani 0.50 2 d SP
Dy2 Dy 0.0000 0.27517(4) 0.19676(4) 0.1015(7) Uani 0.50 2 d SP
O1 O 0.02988(13) 0.22943(12) 0.20625(15) 0.124(2) Uani 1 1 d .
O2 O 0.03384(9) 0.25795(10) 0.17263(9) 0.0808(12) Uani 1 1 d .
O3 O 0.0000 0.2500 0.2500 0.35(3) Uiso 1 8 d S
C1 C 0.04071(12) 0.23657(14) 0.18309(14) 0.0753(16) Uani 1 1 d .
C2 C 0.06307(12) 0.21969(12) 0.17216(13) 0.0744(15) Uani 1 1 d .
C3 C 0.07203(12) 0.19695(12) 0.18653(13) 0.0789(17) Uani 1 1 d .
H3 H 0.0635 0.1918 0.2030 0.095 Uiso 1 1 calc R
C4 C 0.09385(11) 0.18185(12) 0.17614(13) 0.0720(15) Uani 1 1 d .
C5 C 0.10706(12) 0.18939(12) 0.15197(13) 0.0711(15) Uani 1 1 d .
C6 C 0.09749(13) 0.21214(13) 0.13803(13) 0.0756(16) Uani 1 1 d .
H6 H 0.1059 0.2176 0.1216 0.091 Uiso 1 1 calc R
C7 C 0.07576(13) 0.22670(12) 0.14815(13) 0.0740(15) Uani 1 1 d .
H7 H 0.0694 0.2420 0.1383 0.089 Uiso 1 1 calc R
C8 C 0.10558(12) 0.15664(14) 0.18874(13) 0.0767(16) Uani 1 1 d .
C9 C 0.12838(12) 0.15022(12) 0.16898(12) 0.0708(15) Uani 1 1 d .
C10 C 0.12949(12) 0.16967(12) 0.14761(12) 0.0690(14) Uani 1 1 d .
C11 C 0.08286(15) 0.13500(15) 0.18976(18) 0.099(2) Uani 1 1 d .
H11A H 0.0901 0.1183 0.1983 0.118 Uiso 1 1 calc R
H11B H 0.0679 0.1418 0.2013 0.118 Uiso 1 1 calc R
C12 C 0.07131(19) 0.12767(19) 0.1616(2) 0.115(3) Uani 1 1 d .
H12A H 0.0648 0.1442 0.1526 0.172 Uiso 1 1 calc R
H12B H 0.0562 0.1149 0.1637 0.172 Uiso 1 1 calc R
H12C H 0.0856 0.1193 0.1505 0.172 Uiso 1 1 calc R
C13 C 0.11651(15) 0.16399(15) 0.21744(14) 0.0895(19) Uani 1 1 d .
H13A H 0.1012 0.1707 0.2286 0.107 Uiso 1 1 calc R
H13B H 0.1235 0.1472 0.2261 0.107 Uiso 1 1 calc R
C14 C 0.13871(18) 0.1851(2) 0.21783(17) 0.110(2) Uani 1 1 d .
H14A H 0.1552 0.1775 0.2097 0.166 Uiso 1 1 calc R
H14B H 0.1425 0.1904 0.2366 0.166 Uiso 1 1 calc R
H14C H 0.1329 0.2010 0.2075 0.166 Uiso 1 1 calc R
O4A O 0.0000 0.3050(3) 0.1760(3) 0.105(6) Uani 0.50 2 d SP
C15A C 0.0000 0.3293(9) 0.1906(9) 0.165(12) Uiso 0.50 2 d SP
O4B O 0.0000 0.3093(4) 0.1559(8) 0.179(13) Uani 0.50 2 d SP
C15B C 0.0000 0.3310(6) 0.1680(5) 0.107(6) Uiso 0.50 2 d SP
O5 O 0.0900(9) 0.2500 0.2500 0.314(17) Uani 1 4 d S
O6 O 0.0000 0.2285(11) 0.1210(14) 0.56(3) Uiso 1 2 d S

loop_
_atom_site_aniso_label
_atom_site_aniso_U_11
_atom_site_aniso_U_22
_atom_site_aniso_U_33
_atom_site_aniso_U_23
_atom_site_aniso_U_13
_atom_site_aniso_U_12
Dy1 0.0689(7) 0.0729(7) 0.0706(8) -0.0013(5) 0.000 0.000
Dy2 0.0622(8) 0.1285(14) 0.1138(13) -0.0409(10) 0.000 0.000
O1 0.092(4) 0.102(4) 0.177(6) 0.030(4) 0.041(4) 0.028(3)
O2 0.080(3) 0.081(3) 0.082(3) 0.004(2) 0.006(2) 0.016(2)
C1 0.057(3) 0.083(4) 0.085(4) -0.001(3) 0.018(3) -0.011(3)
C2 0.064(3) 0.069(3) 0.091(4) 0.002(3) 0.003(3) 0.000(3)
C3 0.067(3) 0.080(4) 0.090(4) 0.010(3) 0.016(3) -0.001(3)
C4 0.063(3) 0.070(3) 0.083(4) 0.009(3) 0.010(3) 0.003(3)
C5 0.071(3) 0.070(3) 0.072(3) 0.003(3) 0.003(3) 0.006(3)
C6 0.080(4) 0.075(4) 0.072(3) 0.005(3) 0.006(3) 0.011(3)
C7 0.074(4) 0.071(3) 0.077(4) 0.002(3) 0.002(3) 0.007(3)
C8 0.067(3) 0.082(4) 0.081(4) 0.016(3) 0.016(3) 0.012(3)
C9 0.066(3) 0.074(4) 0.073(3) 0.001(3) 0.006(3) 0.003(3)
C10 0.067(3) 0.071(3) 0.069(3) 0.005(3) 0.001(3) 0.007(3)
C11 0.075(4) 0.086(4) 0.135(7) 0.030(4) 0.010(4) 0.006(3)
C12 0.098(5) 0.104(6) 0.142(7) -0.007(5) 0.006(5) -0.016(4)
C13 0.094(5) 0.099(5) 0.076(4) 0.007(3) 0.013(3) 0.023(4)
C14 0.096(5) 0.146(7) 0.089(5) -0.020(5) 0.005(4) 0.005(5)
O4A 0.179(16) 0.069(9) 0.067(8) 0.037(7) 0.000 0.000
O4B 0.134(16) 0.075(12) 0.33(4) 0.06(2) 0.000 0.000
O5 0.50(6) 0.223(15) 0.223(15) 0.000 0.000 0.000

loop_
_atom_type_symbol
_atom_type_description
_atom_type_scat_dispersion_real
_atom_type_scat_dispersion_imag
_atom_type_scat_source
C C -0.0020 0.0028 'International Tables Vol C Tables 4.2.6.8 and 6.1.1.4'
H H 0.0000 0.0000 'International Tables Vol C Tables 4.2.6.8 and 6.1.1.4'
O O -0.0042 0.0102 'International Tables Vol C Tables 4.2.6.8 and 6.1.1.4'
Dy Dy -0.6655 6.5686 'International Tables Vol C Tables 4.2.6.8 and 6.1.1.4'

loop_
_geom_angle_atom_site_label_1
_geom_angle_atom_site_label_2
_geom_angle_atom_site_label_3
_geom_angle
_geom_angle_site_symmetry_1
_geom_angle_site_symmetry_3
Dy2 Dy1 O1 95.8(2) . 68_454
Dy2 Dy1 O1 95.8(2) . 161_565
O1 Dy1 O1 84.8(4) 68_454 161_565
Dy2 Dy1 O3 173.8(3) . .
O1 Dy1 O3 79.62(17) 68_454 .
O1 Dy1 O3 79.62(17) 161_565 .
Dy2 Dy1 O1 109.9(2) . .
O1 Dy1 O1 94.3(4) 68_454 .
O1 Dy1 O1 154.3(3) 161_565 .
O3 Dy1 O1 74.93(17) . .
Dy2 Dy1 O1 109.9(2) . 100
O1 Dy1 O1 154.3(3) 68_454 100
O1 Dy1 O1 94.3(4) 161_565 100
O3 Dy1 O1 74.93(17) . 100
O1 Dy1 O1 75.5(3) . 100
Dy2 Dy1 O4A 18.0(5) . .
O1 Dy1 O4A 82.5(4) 68_454 .
O1 Dy1 O4A 82.5(4) 161_565 .
O3 Dy1 O4A 155.7(4) . .
O1 Dy1 O4A 123.0(3) . .
O1 Dy1 O4A 123.0(3) 100 .
Dy2 Dy1 O2 58.25(17) . 100
O1 Dy1 O2 152.8(2) 68_454 100
O1 Dy1 O2 89.58(18) 161_565 100
O3 Dy1 O2 125.51(11) . 100
O1 Dy1 O2 102.0(2) . 100
O1 Dy1 O2 52.65(19) 100 100
O4A Dy1 O2 70.3(3) . 100
Dy2 Dy1 O2 58.24(17) . .
O1 Dy1 O2 89.58(18) 68_454 .
O1 Dy1 O2 152.8(2) 161_565 .
O3 Dy1 O2 125.51(11) . .
O1 Dy1 O2 52.65(19) . .
O1 Dy1 O2 102.0(2) 100 .
O4A Dy1 O2 70.3(3) . .
O2 Dy1 O2 83.3(2) 100 .
Dy2 Dy1 C1 83.0(2) . .
O1 Dy1 C1 92.7(2) 68_454 .
O1 Dy1 C1 177.1(3) 161_565 .
O3 Dy1 C1 101.38(15) . .
O1 Dy1 C1 27.3(2) . .
O1 Dy1 C1 88.6(2) 100 .
O4A Dy1 C1 95.7(3) . .
O2 Dy1 C1 92.01(18) 100 .
O2 Dy1 C1 25.40(16) . .
Dy2 Dy1 C1 83.0(2) . 100
O1 Dy1 C1 177.1(3) 68_454 100
O1 Dy1 C1 92.7(2) 161_565 100
O3 Dy1 C1 101.38(15) . 100
O1 Dy1 C1 88.6(2) . 100
O1 Dy1 C1 27.3(2) 100 100
O4A Dy1 C1 95.7(3) . 100
O2 Dy1 C1 25.39(16) 100 100
O2 Dy1 C1 92.01(18) . 100
C1 Dy1 C1 89.8(3) . 100
Dy2 Dy1 Dy1 141.3(3) . 89_445
O1 Dy1 Dy1 112.3(2) 68_454 89_445
O1 Dy1 Dy1 112.3(2) 161_565 89_445
O3 Dy1 Dy1 45.0 . 89_445
O1 Dy1 Dy1 44.61(15) . 89_445
O1 Dy1 Dy1 44.61(15) 100 89_445
O4A Dy1 Dy1 159.3(4) . 89_445
O2 Dy1 Dy1 94.51(12) 100 89_445
O2 Dy1 Dy1 94.51(12) . 89_445
C1 Dy1 Dy1 70.02(14) . 89_445
C1 Dy1 Dy1 70.03(14) 100 89_445
Dy1 Dy2 O4A 154.9(6) . .
Dy1 Dy2 O2 105.8(2) . 100
O4A Dy2 O2 90.4(4) . 100
Dy1 Dy2 O2 105.8(2) . .
O4A Dy2 O2 90.4(4) . .
O2 Dy2 O2 97.6(2) 100 .
Dy1 Dy2 O1 66.7(2) . 68_454
O4A Dy2 O1 94.1(5) . 68_454
O2 Dy2 O1 168.86(18) 100 68_454
O2 Dy2 O1 92.57(19) . 68_454
Dy1 Dy2 O1 66.7(2) . 161_565
O4A Dy2 O1 94.1(5) . 161_565
O2 Dy2 O1 92.56(19) 100 161_565
O2 Dy2 O1 168.86(18) . 161_565
O1 Dy2 O1 77.0(3) 68_454 161_565
Dy1 Dy2 O4B 170.2(8) . .
O4A Dy2 O4B 15.3(10) . .
O2 Dy2 O4B 80.4(5) 100 .
O2 Dy2 O4B 80.4(5) . .
O1 Dy2 O4B 105.9(6) 68_454 .
O1 Dy2 O4B 105.9(6) 161_565 .
Dy1 Dy2 C15A 126.5(10) . .
O4A Dy2 C15A 28.3(11) . .
O2 Dy2 C15A 108.6(6) 100 .
O2 Dy2 C15A 108.6(6) . .
O1 Dy2 C15A 72.1(8) 68_454 .
O1 Dy2 C15A 72.1(8) 161_565 .
O4B Dy2 C15A 43.6(12) . .
Dy1 Dy2 O1 55.9(2) . .
O4A Dy2 O1 140.8(3) . .
O2 Dy2 O1 100.5(2) 100 .
O2 Dy2 O1 51.00(18) . .
O1 Dy2 O1 82.4(4) 68_454 .
O1 Dy2 O1 122.6(3) 161_565 .
O4B Dy2 O1 131.3(5) . .
C15A Dy2 O1 147.0(2) . .
Dy1 Dy2 O1 55.9(2) . 100
O4A Dy2 O1 140.8(3) . 100
O2 Dy2 O1 51.00(18) 100 100
O2 Dy2 O1 100.5(2) . 100
O1 Dy2 O1 122.6(3) 68_454 100
O1 Dy2 O1 82.4(4) 161_565 100
O4B Dy2 O1 131.3(5) . 100
C15A Dy2 O1 147.0(2) . 100
O1 Dy2 O1 65.2(3) . 100
Dy1 Dy2 C1 82.6(2) . 100
O4A Dy2 C1 114.4(4) . 100
O2 Dy2 C1 24.04(17) 100 100
O2 Dy2 C1 98.48(19) . 100
O1 Dy2 C1 149.2(2) 68_454 100
O1 Dy2 C1 88.9(2) 161_565 100
O4B Dy2 C1 104.3(5) . 100
C15A Dy2 C1 129.6(4) . 100
O1 Dy2 C1 82.5(2) . 100
O1 Dy2 C1 27.03(18) 100 100
Dy1 Dy2 C1 82.6(2) . .
O4A Dy2 C1 114.4(4) . .
O2 Dy2 C1 98.49(19) 100 .
O2 Dy2 C1 24.05(17) . .
O1 Dy2 C1 88.9(2) 68_454 .
O1 Dy2 C1 149.2(2) 161_565 .
O4B Dy2 C1 104.3(5) . .
C15A Dy2 C1 129.6(4) . .
O1 Dy2 C1 27.03(18) . .
O1 Dy2 C1 82.5(2) 100 .
C1 Dy2 C1 89.7(2) 100 .
C1 O1 Dy1 154.9(6) . 89_445
C1 O1 Dy2 140.8(6) . 89_445
Dy1 O1 Dy2 17.50(7) 89_445 89_445
C1 O1 Dy1 95.3(4) . .
Dy1 O1 Dy1 84.7(2) 89_445 .
Dy2 O1 Dy1 97.5(2) 89_445 .
C1 O1 Dy2 81.3(4) . .
Dy1 O1 Dy2 96.4(2) 89_445 .
Dy2 O1 Dy2 107.0(2) 89_445 .
Dy1 O1 Dy2 14.25(5) . .
C1 O2 Dy2 108.2(4) . .
C1 O2 Dy1 92.8(4) . .
Dy2 O2 Dy1 15.92(6) . .
Dy1 O3 Dy1 180.0 89_445 161_565
Dy1 O3 Dy1 90.0 89_445 .
Dy1 O3 Dy1 90.0 161_565 .
Dy1 O3 Dy1 90.0 89_445 121
Dy1 O3 Dy1 89.999(1) 161_565 121
Dy1 O3 Dy1 180.00(7) . 121
Dy1 O3 Dy2 1.54(7) 89_445 89_445
Dy1 O3 Dy2 178.46(7) 161_565 89_445
Dy1 O3 Dy2 88.46(7) . 89_445
Dy1 O3 Dy2 91.54(7) 121 89_445
Dy1 O3 Dy2 178.46(7) 89_445 161_565
Dy1 O3 Dy2 1.53(7) 161_565 161_565
Dy1 O3 Dy2 91.53(7) . 161_565
Dy1 O3 Dy2 88.47(7) 121 161_565
Dy2 O3 Dy2 180.0 89_445 161_565
Dy1 O3 Dy2 91.54(7) 89_445 .
Dy1 O3 Dy2 88.46(7) 161_565 .
Dy1 O3 Dy2 1.54(7) . .
Dy1 O3 Dy2 178.46(7) 121 .
Dy2 O3 Dy2 90.0 89_445 .
Dy2 O3 Dy2 90.0 161_565 .
Dy1 O3 Dy2 88.46(7) 89_445 121
Dy1 O3 Dy2 91.53(7) 161_565 121
Dy1 O3 Dy2 178.47(7) . 121
Dy1 O3 Dy2 1.53(7) 121 121
Dy2 O3 Dy2 90.0 89_445 121
Dy2 O3 Dy2 90.0 161_565 121
Dy2 O3 Dy2 180.0 . 121
O2 C1 O1 119.2(6) . .
O2 C1 C2 122.5(6) . .
O1 C1 C2 118.0(6) . .
O2 C1 Dy1 61.8(3) . .
O1 C1 Dy1 57.4(3) . .
C2 C1 Dy1 174.2(5) . .
O2 C1 Dy2 47.7(3) . .
O1 C1 Dy2 71.7(3) . .
C2 C1 Dy2 170.2(5) . .
Dy1 C1 Dy2 14.45(5) . .
C7 C2 C3 119.4(6) . .
C7 C2 C1 120.5(6) . .
C3 C2 C1 120.1(6) . .
C2 C3 C4 118.8(6) . .
C3 C4 C5 121.5(5) . .
C3 C4 C8 125.5(5) . .
C5 C4 C8 112.9(5) . .
C6 C5 C4 118.2(5) . .
C6 C5 C10 134.8(6) . .
C4 C5 C10 107.1(5) . .
C7 C6 C5 120.1(6) . .
C6 C7 C2 122.0(6) . .
C4 C8 C9 101.0(5) . .
C4 C8 C11 107.7(5) . .
C9 C8 C11 114.4(6) . .
C4 C8 C13 108.4(6) . .
C9 C8 C13 112.0(5) . .
C11 C8 C13 112.4(6) . .
C10 C9 C10 119.0(6) 5 .
C10 C9 C8 129.8(6) 5 .
C10 C9 C8 111.2(5) . .
C9 C10 C9 121.0(6) 9 .
C9 C10 C5 131.2(5) 9 .
C9 C10 C5 107.7(5) . .
C12 C11 C8 113.5(6) . .
C14 C13 C8 115.0(6) . .
O4B O4A C15B 61(2) . .
O4B O4A C15A 109(3) . .
C15B O4A C15A 48.2(19) . .
O4B O4A Dy2 137(2) . .
C15B O4A Dy2 162.3(17) . .
C15A O4A Dy2 114(2) . .
O4B O4A Dy1 144(2) . .
C15B O4A Dy1 155.2(16) . .
C15A O4A Dy1 107(2) . .
Dy2 O4A Dy1 7.10(16) . .
C15B C15A O4A 63(3) . .
C15B C15A Dy2 101(3) . .
O4A C15A Dy2 37.5(14) . .
O4A O4B C15B 73(3) . .
O4A O4B Dy2 27.9(13) . .
C15B O4B Dy2 101(3) . .
C15A C15B O4B 115(4) . .
C15A C15B O4A 69(3) . .
O4B C15B O4A 46(2) . .

loop_
_geom_bond_atom_site_label_1
_geom_bond_atom_site_label_2
_geom_bond_distance
_geom_bond_site_symmetry_2
Dy1 Dy2 0.7150(17) .
Dy1 O1 2.184(6) 68_454
Dy1 O1 2.184(6) 161_565
Dy1 O3 2.1896(12) .
Dy1 O1 2.405(5) .
Dy1 O1 2.405(5) 100
Dy1 O4A 2.457(13) .
Dy1 O2 2.508(4) 100
Dy1 O2 2.508(4) .
Dy1 C1 2.842(6) .
Dy1 C1 2.842(6) 100
Dy1 Dy1 3.0965(17) 89_445
Dy2 O4A 1.791(13) .
Dy2 O2 2.216(4) 100
Dy2 O2 2.217(4) .
Dy2 O1 2.366(6) 68_454
Dy2 O1 2.366(6) 161_565
Dy2 O4B 2.62(3) .
Dy2 C15A 2.68(4) .
Dy2 O1 2.732(6) .
Dy2 O1 2.732(5) 100
Dy2 C1 2.845(7) 100
Dy2 C1 2.845(7) .
O1 C1 1.308(9) .
O1 Dy1 2.184(6) 89_445
O1 Dy2 2.365(6) 89_445
O2 C1 1.220(8) .
O3 Dy1 2.1894(12) 89_445
O3 Dy1 2.1896(12) 161_565
O3 Dy1 2.1898(12) 121
O3 Dy2 2.901(2) 89_445
O3 Dy2 2.901(2) 161_565
O3 Dy2 2.901(2) 121
C1 C2 1.482(9) .
C2 C7 1.382(9) .
C2 C3 1.397(9) .
C3 C4 1.404(8) .
C4 C5 1.407(9) .
C4 C8 1.504(9) .
C5 C6 1.396(9) .
C5 C10 1.487(8) .
C6 C7 1.382(9) .
C8 C9 1.519(9) .
C8 C11 1.546(10) .
C8 C13 1.556(10) .
C9 C10 1.393(8) 5
C9 C10 1.425(8) .
C10 C9 1.393(8) 9
C11 C12 1.543(13) .
C13 C14 1.509(12) .
O4A O4B 1.01(4) .
O4A C15B 1.34(3) .
O4A C15A 1.40(5) .
C15A C15B 1.12(4) .
O4B C15B 1.22(4) .
